data_2201231
loop_
_publ_author_name
'Jian-Feng Li'
'Lin-Hong Weng'
'Shu-Ping Huang'
'Hong-Bo Tong'
'Dian-Sheng Liu'

_publ_section_title
Bis[(1<i>R</i>,2<i>R</i>)-({-})-1,2-bis(trimethylsilylamino)cyclohexane(2{-})-\k^2^<i>N,N</i>']zirconium(IV)
_journal_issue 10
_journal_name_full 'Acta Crystallographica Section E'
_journal_page_first m510
_journal_page_last m512
_journal_paper_doi 10.1107/S1600536802015660
_journal_volume 58
_journal_year 2002
_chemical_formula_iupac '[Zr (C12 H28 N2 Si2)2]'
_chemical_formula_moiety 'C24 H56 N4 Si4 Zr'
_chemical_formula_sum 'C24 H56 N4 Si4 Zr'
_chemical_formula_weight 604.31
_chemical_name_systematic
;
bis[(1R,2R)-(-)-1,2-bis(trimethylsilylamino)cyclohexane-\k^2^N,N']zirconium
;
_space_group_IT_number 144
_symmetry_cell_setting trigonal
_symmetry_space_group_name_Hall 'P 31'
_symmetry_space_group_name_H-M 'P 31'
_atom_sites_solution_hydrogens geom
_atom_sites_solution_primary direct
_atom_sites_solution_secondary difmap
_cell_angle_alpha 90.00
_cell_angle_beta 90.00
_cell_angle_gamma 120.00
_cell_formula_units_Z 3
_cell_length_a 10.473(5)
_cell_length_b 10.473(5)
_cell_length_c 28.166(18)
_cell_measurement_reflns_used 956
_cell_measurement_temperature 298(2)
_cell_measurement_theta_max 27.002
_cell_measurement_theta_min 2.245
_cell_volume 2675(2)
_computing_cell_refinement 'SAINT (Siemens, 1996)'
_computing_data_collection 'SMART (Siemens, 1996)'
_computing_data_reduction SAINT
_computing_molecular_graphics 'ORTEP-3 (Farrugia, 1997)'
_computing_publication_material SHELXL97
_computing_structure_refinement 'SHELXL97 (Sheldrick, 1997)'
_computing_structure_solution 'SHELXS97 (Sheldrick, 1997)'
_diffrn_ambient_temperature 298(2)
_diffrn_measured_fraction_theta_full 0.997
_diffrn_measured_fraction_theta_max 0.997
_diffrn_measurement_device_type 'Bruker SMART CCD area-detector'
_diffrn_measurement_method \w
_diffrn_radiation_monochromator graphite
_diffrn_radiation_source 'fine-focus sealed tube'
_diffrn_radiation_type Mok\a
_diffrn_radiation_wavelength 0.71073
_diffrn_reflns_av_R_equivalents 0.0377
_diffrn_reflns_av_sigmaI/netI 0.0309
_diffrn_reflns_limit_h_max 11
_diffrn_reflns_limit_h_min -12
_diffrn_reflns_limit_k_max 12
_diffrn_reflns_limit_k_min -12
_diffrn_reflns_limit_l_max 20
_diffrn_reflns_limit_l_min -33
_diffrn_reflns_number 11157
_diffrn_reflns_theta_full 25.04
_diffrn_reflns_theta_max 25.04
_diffrn_reflns_theta_min 2.25
_diffrn_standards_decay_% 4.29
_diffrn_standards_number 0
_exptl_absorpt_coefficient_mu 0.460
_exptl_absorpt_correction_T_max 0.9555
_exptl_absorpt_correction_T_min 0.8557
_exptl_absorpt_correction_type multi-scan
_exptl_absorpt_process_details '(SADABS; Sheldrick, 1997)'
_exptl_crystal_colour colorless
_exptl_crystal_density_diffrn 1.125
_exptl_crystal_density_method 'not measured'
_exptl_crystal_description block
_exptl_crystal_F_000 972
_exptl_crystal_size_max 0.35
_exptl_crystal_size_mid 0.30
_exptl_crystal_size_min 0.10
_refine_diff_density_max 0.483
_refine_diff_density_min -1.042
_refine_ls_abs_structure_details 'Flack (1983), 0000 Friedel pairs'
_refine_ls_abs_structure_Flack 0.03(6)
_refine_ls_extinction_method none
_refine_ls_goodness_of_fit_ref 1.281
_refine_ls_hydrogen_treatment mixed
_refine_ls_matrix_type full
_refine_ls_number_parameters 310
_refine_ls_number_reflns 4626
_refine_ls_number_restraints 1
_refine_ls_restrained_S_all 1.281
_refine_ls_R_factor_all 0.0485
_refine_ls_R_factor_gt 0.0474
_refine_ls_shift/su_max 0.003
_refine_ls_shift/su_mean 0.000
_refine_ls_structure_factor_coef Fsqd
_refine_ls_weighting_details 'calc w = 1/[\s^2^(Fo^2^)+(0.0337P)^2^+2.5967P] where P = (Fo^2^+2Fc^2^)/3'
_refine_ls_weighting_scheme calc
_refine_ls_wR_factor_gt 0.1082
_refine_ls_wR_factor_ref 0.1088
_reflns_number_gt 4526
_reflns_number_total 4626
_reflns_threshold_expression I>2\s(I)
_cod_data_source_file ac6011.cif
_cod_data_source_block I
_cod_original_cell_volume 2676(2)
_cod_database_code 2201231
_cod_database_fobs_code 2201231

loop_
_symmetry_equiv_pos_as_xyz
'x, y, z'
'-y, x-y, z+1/3'
'-x+y, -x, z+2/3'

loop_
_atom_site_label
_atom_site_fract_x
_atom_site_fract_y
_atom_site_fract_z
_atom_site_U_iso_or_equiv
_atom_site_adp_type
_atom_site_calc_flag
_atom_site_refinement_flags
_atom_site_occupancy
_atom_site_disorder_assembly
_atom_site_disorder_group
_atom_site_type_symbol
Zr1 0.27699(5) 0.22031(6) 0.23036(2) 0.04014(14) Uani d . 1 . . Zr
Si1 0.3511(2) 0.4663(2) 0.14258(8) 0.0591(5) Uani d . 1 . . Si
Si2 0.0084(2) -0.1279(2) 0.25372(8) 0.0604(5) Uani d . 1 . . Si
Si3 0.2034(2) 0.3955(2) 0.31761(8) 0.0642(5) Uani d . 1 . . Si
Si4 0.5477(2) 0.1437(2) 0.20739(7) 0.0529(4) Uani d . 1 . . Si
N1 0.2373(5) 0.2965(5) 0.16764(18) 0.0419(11) Uani d . 1 . . N
N2 0.0851(5) 0.0247(5) 0.21697(19) 0.0499(12) Uani d . 1 . . N
N3 0.3166(5) 0.3367(6) 0.29350(19) 0.0463(12) Uani d . 1 . . N
N4 0.4678(5) 0.2158(5) 0.24396(17) 0.0407(11) Uani d . 1 . . N
C1 0.1160(7) 0.1704(6) 0.1428(2) 0.0454(14) Uani d . 1 . . C
H1 0.1602 0.1233 0.1242 0.054 Uiso calc R 1 . . H
C2 0.0296(8) 0.2101(8) 0.1083(3) 0.0620(18) Uani d . 1 . . C
H2A 0.0971 0.2826 0.0859 0.074 Uiso calc R 1 . . H
H2B -0.0188 0.2540 0.1257 0.074 Uiso calc R 1 . . H
C3 -0.0865(8) 0.0746(9) 0.0812(3) 0.074(2) Uani d . 1 . . C
H3A -0.1439 0.1029 0.0613 0.088 Uiso calc R 1 . . H
H3B -0.0376 0.0379 0.0607 0.088 Uiso calc R 1 . . H
C4 -0.1880(9) -0.0458(9) 0.1146(3) 0.084(3) Uani d . 1 . . C
H4A -0.2529 -0.1333 0.0964 0.101 Uiso calc R 1 . . H
H4B -0.2487 -0.0146 0.1314 0.101 Uiso calc R 1 . . H
C5 -0.1031(8) -0.0839(8) 0.1507(3) 0.071(2) Uani d . 1 . . C
H5A -0.1718 -0.1575 0.1727 0.085 Uiso calc R 1 . . H
H5B -0.0506 -0.1253 0.1344 0.085 Uiso calc R 1 . . H
C6 0.0061(6) 0.0528(7) 0.1781(2) 0.0501(15) Uani d . 1 . . C
H6 -0.0503 0.0939 0.1928 0.060 Uiso calc R 1 . . H
C7 0.4256(11) 0.4550(11) 0.0833(4) 0.101(3) Uani d . 1 . . C
H7A 0.4770 0.4010 0.0863 0.152 Uiso calc R 1 . . H
H7B 0.4923 0.5527 0.0720 0.152 Uiso calc R 1 . . H
H7C 0.3457 0.4056 0.0613 0.152 Uiso calc R 1 . . H
C8 0.2634(12) 0.5829(9) 0.1356(4) 0.101(3) Uani d . 1 . . C
H8A 0.1895 0.5420 0.1112 0.152 Uiso calc R 1 . . H
H8B 0.3372 0.6813 0.1269 0.152 Uiso calc R 1 . . H
H8C 0.2186 0.5854 0.1651 0.152 Uiso calc R 1 . . H
C9 0.5089(9) 0.5618(9) 0.1851(4) 0.093(3) Uani d . 1 . . C
H9A 0.4733 0.5771 0.2148 0.140 Uiso calc R 1 . . H
H9B 0.5807 0.6552 0.1721 0.140 Uiso calc R 1 . . H
H9C 0.5533 0.5020 0.1902 0.140 Uiso calc R 1 . . H
C10 -0.1699(9) -0.1626(11) 0.2808(4) 0.094(3) Uani d . 1 . . C
H10A -0.1545 -0.0758 0.2973 0.142 Uiso calc R 1 . . H
H10B -0.2046 -0.2433 0.3027 0.142 Uiso calc R 1 . . H
H10C -0.2419 -0.1864 0.2562 0.142 Uiso calc R 1 . . H
C11 -0.0191(13) -0.3010(10) 0.2233(4) 0.118(4) Uani d . 1 . . C
H11A -0.0725 -0.3153 0.1943 0.177 Uiso calc R 1 . . H
H11B -0.0740 -0.3842 0.2438 0.177 Uiso calc R 1 . . H
H11C 0.0751 -0.2913 0.2165 0.177 Uiso calc R 1 . . H
C12 0.1440(9) -0.0853(10) 0.3022(3) 0.077(2) Uani d . 1 . . C
H12A 0.2396 -0.0532 0.2888 0.115 Uiso calc R 1 . . H
H12B 0.1145 -0.1721 0.3210 0.115 Uiso calc R 1 . . H
H12C 0.1479 -0.0085 0.3219 0.115 Uiso calc R 1 . . H
C13 0.4331(6) 0.3223(7) 0.3186(2) 0.0448(14) Uani d . 1 . . C
H13 0.3847 0.2280 0.3356 0.054 Uiso calc R 1 . . H
C14 0.5178(8) 0.4452(8) 0.3560(3) 0.0645(18) Uani d . 1 . . C
H14A 0.5729 0.5398 0.3403 0.077 Uiso calc R 1 . . H
H14B 0.4483 0.4501 0.3776 0.077 Uiso calc R 1 . . H
C15 0.6230(10) 0.4127(9) 0.3838(3) 0.076(2) Uani d . 1 . . C
H15A 0.6792 0.4926 0.4059 0.092 Uiso calc R 1 . . H
H15B 0.5666 0.3230 0.4020 0.092 Uiso calc R 1 . . H
C16 0.7270(10) 0.3951(11) 0.3514(3) 0.089(3) Uani d . 1 . . C
H16A 0.7859 0.3656 0.3699 0.107 Uiso calc R 1 . . H
H16B 0.7932 0.4893 0.3367 0.107 Uiso calc R 1 . . H
C17 0.6456(8) 0.2808(9) 0.3127(3) 0.0659(19) Uani d . 1 . . C
H17A 0.5878 0.1843 0.3271 0.079 Uiso calc R 1 . . H
H17B 0.7166 0.2774 0.2914 0.079 Uiso calc R 1 . . H
C18 0.5441(6) 0.3184(6) 0.2845(2) 0.0441(14) Uani d . 1 . . C
H18 0.6046 0.4177 0.2715 0.053 Uiso calc R 1 . . H
C19 0.1210(12) 0.3026(12) 0.3753(3) 0.106(3) Uani d . 1 . . C
H19A 0.0340 0.2094 0.3693 0.159 Uiso calc R 1 . . H
H19B 0.0955 0.3637 0.3937 0.159 Uiso calc R 1 . . H
H19C 0.1912 0.2868 0.3924 0.159 Uiso calc R 1 . . H
C20 0.2951(12) 0.5980(10) 0.3254(4) 0.109(3) Uani d . 1 . . C
H20A 0.3817 0.6308 0.3446 0.163 Uiso calc R 1 . . H
H20B 0.2286 0.6229 0.3408 0.163 Uiso calc R 1 . . H
H20C 0.3225 0.6451 0.2950 0.163 Uiso calc R 1 . . H
C21 0.0532(10) 0.3464(12) 0.2739(4) 0.103(3) Uani d . 1 . . C
H21A 0.0940 0.3691 0.2424 0.155 Uiso calc R 1 . . H
H21B 0.0048 0.4018 0.2805 0.155 Uiso calc R 1 . . H
H21C -0.0168 0.2429 0.2761 0.155 Uiso calc R 1 . . H
C22 0.7322(8) 0.2875(10) 0.1855(3) 0.077(2) Uani d . 1 . . C
H22A 0.7276 0.3729 0.1757 0.116 Uiso calc R 1 . . H
H22B 0.7607 0.2495 0.1591 0.116 Uiso calc R 1 . . H
H22C 0.8034 0.3143 0.2105 0.116 Uiso calc R 1 . . H
C23 0.4228(10) 0.0661(11) 0.1551(3) 0.087(3) Uani d . 1 . . C
H23A 0.3229 0.0070 0.1659 0.131 Uiso calc R 1 . . H
H23B 0.4503 0.0062 0.1369 0.131 Uiso calc R 1 . . H
H23C 0.4309 0.1452 0.1357 0.131 Uiso calc R 1 . . H
C24 0.5645(11) -0.0086(10) 0.2349(4) 0.094(3) Uani d . 1 . . C
H24A 0.6541 0.0319 0.2530 0.140 Uiso calc R 1 . . H
H24B 0.5664 -0.0715 0.2104 0.140 Uiso calc R 1 . . H
H24C 0.4818 -0.0648 0.2554 0.140 Uiso calc R 1 . . H

loop_
_atom_site_aniso_label
_atom_site_aniso_U_11
_atom_site_aniso_U_22
_atom_site_aniso_U_33
_atom_site_aniso_U_12
_atom_site_aniso_U_13
_atom_site_aniso_U_23
Zr1 0.0392(3) 0.0448(3) 0.0367(3) 0.0212(3) -0.0049(3) -0.0025(3)
Si1 0.0565(11) 0.0578(11) 0.0561(12) 0.0234(9) 0.0005(10) 0.0135(10)
Si2 0.0561(10) 0.0488(10) 0.0645(13) 0.0174(8) 0.0017(9) 0.0103(9)
Si3 0.0790(13) 0.0715(13) 0.0574(13) 0.0490(11) 0.0055(11) -0.0091(10)
Si4 0.0527(10) 0.0657(11) 0.0515(11) 0.0380(9) -0.0026(8) -0.0057(9)
N1 0.038(2) 0.050(3) 0.040(3) 0.024(2) -0.005(2) 0.000(2)
N2 0.038(3) 0.051(3) 0.048(3) 0.012(2) -0.002(2) 0.000(2)
N3 0.046(3) 0.052(3) 0.040(3) 0.023(2) 0.001(2) -0.006(2)
N4 0.038(2) 0.049(3) 0.038(3) 0.024(2) -0.007(2) -0.003(2)
C1 0.053(3) 0.053(3) 0.035(3) 0.030(3) -0.004(3) -0.005(3)
C2 0.062(4) 0.075(4) 0.054(4) 0.037(4) -0.009(3) 0.002(4)
C3 0.071(5) 0.091(6) 0.053(5) 0.038(4) -0.024(4) -0.015(4)
C4 0.070(5) 0.088(6) 0.074(6) 0.024(4) -0.038(4) -0.020(5)
C5 0.059(4) 0.064(4) 0.063(5) 0.011(3) -0.009(4) 0.000(4)
C6 0.037(3) 0.062(4) 0.043(4) 0.018(3) -0.016(3) -0.015(3)
C7 0.098(7) 0.120(8) 0.088(7) 0.057(6) 0.040(6) 0.037(6)
C8 0.140(8) 0.063(5) 0.112(8) 0.060(6) -0.013(7) 0.012(5)
C9 0.070(5) 0.059(5) 0.117(8) 0.007(4) 0.000(5) 0.026(5)
C10 0.061(5) 0.111(7) 0.090(7) 0.027(5) 0.013(5) 0.035(6)
C11 0.158(10) 0.062(5) 0.124(10) 0.048(6) -0.007(8) -0.001(6)
C12 0.064(5) 0.091(6) 0.075(6) 0.038(4) 0.016(4) 0.033(5)
C13 0.045(3) 0.044(3) 0.038(3) 0.016(3) -0.008(3) -0.002(3)
C14 0.076(5) 0.061(4) 0.046(4) 0.027(4) -0.012(4) -0.017(3)
C15 0.090(6) 0.074(5) 0.050(5) 0.031(4) -0.029(4) -0.011(4)
C16 0.081(5) 0.115(7) 0.070(6) 0.049(5) -0.030(5) -0.007(5)
C17 0.065(4) 0.092(5) 0.058(5) 0.052(4) -0.017(4) -0.005(4)
C18 0.042(3) 0.047(3) 0.039(3) 0.019(3) -0.009(3) 0.000(3)
C19 0.130(8) 0.129(8) 0.073(6) 0.075(7) 0.042(6) 0.009(6)
C20 0.150(9) 0.091(6) 0.114(9) 0.082(7) -0.020(7) -0.022(6)
C21 0.096(6) 0.142(8) 0.111(8) 0.089(7) -0.006(6) -0.035(7)
C22 0.073(5) 0.102(6) 0.061(5) 0.047(4) 0.017(4) 0.003(4)
C23 0.096(6) 0.122(7) 0.062(6) 0.068(6) -0.024(5) -0.040(5)
C24 0.115(7) 0.090(6) 0.106(8) 0.074(6) 0.004(6) 0.005(6)

loop_
_atom_type_symbol
_atom_type_description
_atom_type_scat_dispersion_real
_atom_type_scat_dispersion_imag
_atom_type_scat_source
C C 0.0033 0.0016 'International Tables Vol C Tables 4.2.6.8 and 6.1.1.4'
H H 0.0000 0.0000 'International Tables Vol C Tables 4.2.6.8 and 6.1.1.4'
N N 0.0061 0.0033 'International Tables Vol C Tables 4.2.6.8 and 6.1.1.4'
Si Si 0.0817 0.0704 'International Tables Vol C Tables 4.2.6.8 and 6.1.1.4'
Zr Zr -2.9673 0.5597 'International Tables Vol C Tables 4.2.6.8 and 6.1.1.4'

loop_
_geom_angle_atom_site_label_1
_geom_angle_atom_site_label_2
_geom_angle_atom_site_label_3
_geom_angle
_geom_angle_publ_flag
N4 Zr1 N2 119.06(18) yes
N4 Zr1 N1 123.59(19) yes
N2 Zr1 N1 86.8(2) yes
N4 Zr1 N3 86.72(19) yes
N2 Zr1 N3 123.3(2) yes
N1 Zr1 N3 121.71(19) yes
N1 Si1 C8 113.9(4) ?
N1 Si1 C7 113.3(4) ?
C8 Si1 C7 107.7(5) ?
N1 Si1 C9 105.1(3) ?
C8 Si1 C9 108.0(5) ?
C7 Si1 C9 108.7(5) ?
N2 Si2 C12 105.8(3) ?
N2 Si2 C10 112.3(4) ?
C12 Si2 C10 108.4(4) ?
N2 Si2 C11 113.1(4) ?
C12 Si2 C11 107.1(5) ?
C10 Si2 C11 109.8(5) ?
N3 Si3 C20 113.6(4) ?
N3 Si3 C21 106.1(3) ?
C20 Si3 C21 106.2(5) ?
N3 Si3 C19 112.1(4) ?
C20 Si3 C19 109.5(5) ?
C21 Si3 C19 109.0(5) ?
N4 Si4 C24 113.8(4) ?
N4 Si4 C22 112.2(3) ?
C24 Si4 C22 109.0(4) ?
N4 Si4 C23 105.9(3) ?
C24 Si4 C23 107.6(5) ?
C22 Si4 C23 108.0(4) ?
C1 N1 Si1 125.0(4) ?
C1 N1 Zr1 108.0(4) ?
Si1 N1 Zr1 125.5(3) ?
C6 N2 Si2 125.2(4) ?
C6 N2 Zr1 107.4(4) ?
Si2 N2 Zr1 125.5(3) ?
C13 N3 Si3 126.6(4) ?
C13 N3 Zr1 106.4(4) ?
Si3 N3 Zr1 125.1(3) ?
C18 N4 Si4 124.7(4) ?
C18 N4 Zr1 107.6(3) ?
Si4 N4 Zr1 126.1(3) ?
N1 C1 C2 115.0(5) ?
N1 C1 C6 111.8(5) ?
C2 C1 C6 108.6(5) ?
N1 C1 H1 107.0 ?
C2 C1 H1 107.0 ?
C6 C1 H1 107.0 ?
C1 C2 C3 111.7(6) ?
C1 C2 H2A 109.3 ?
C3 C2 H2A 109.3 ?
C1 C2 H2B 109.3 ?
C3 C2 H2B 109.3 ?
H2A C2 H2B 107.9 ?
C4 C3 C2 111.4(6) ?
C4 C3 H3A 109.3 ?
C2 C3 H3A 109.3 ?
C4 C3 H3B 109.3 ?
C2 C3 H3B 109.3 ?
H3A C3 H3B 108.0 ?
C3 C4 C5 112.0(6) ?
C3 C4 H4A 109.2 ?
C5 C4 H4A 109.2 ?
C3 C4 H4B 109.2 ?
C5 C4 H4B 109.2 ?
H4A C4 H4B 107.9 ?
C6 C5 C4 110.6(6) ?
C6 C5 H5A 109.5 ?
C4 C5 H5A 109.5 ?
C6 C5 H5B 109.5 ?
C4 C5 H5B 109.5 ?
H5A C5 H5B 108.1 ?
N2 C6 C5 114.6(6) ?
N2 C6 C1 111.3(5) ?
C5 C6 C1 109.4(6) ?
N2 C6 H6 107.0 ?
C5 C6 H6 107.0 ?
C1 C6 H6 107.0 ?
Si1 C7 H7A 109.5 ?
Si1 C7 H7B 109.5 ?
H7A C7 H7B 109.5 ?
Si1 C7 H7C 109.5 ?
H7A C7 H7C 109.5 ?
H7B C7 H7C 109.5 ?
Si1 C8 H8A 109.5 ?
Si1 C8 H8B 109.5 ?
H8A C8 H8B 109.5 ?
Si1 C8 H8C 109.5 ?
H8A C8 H8C 109.5 ?
H8B C8 H8C 109.5 ?
Si1 C9 H9A 109.5 ?
Si1 C9 H9B 109.5 ?
H9A C9 H9B 109.5 ?
Si1 C9 H9C 109.5 ?
H9A C9 H9C 109.5 ?
H9B C9 H9C 109.5 ?
Si2 C10 H10A 109.5 ?
Si2 C10 H10B 109.5 ?
H10A C10 H10B 109.5 ?
Si2 C10 H10C 109.5 ?
H10A C10 H10C 109.5 ?
H10B C10 H10C 109.5 ?
Si2 C11 H11A 109.5 ?
Si2 C11 H11B 109.5 ?
H11A C11 H11B 109.5 ?
Si2 C11 H11C 109.5 ?
H11A C11 H11C 109.5 ?
H11B C11 H11C 109.5 ?
Si2 C12 H12A 109.5 ?
Si2 C12 H12B 109.5 ?
H12A C12 H12B 109.5 ?
Si2 C12 H12C 109.5 ?
H12A C12 H12C 109.5 ?
H12B C12 H12C 109.5 ?
N3 C13 C18 112.4(5) ?
N3 C13 C14 113.5(5) ?
C18 C13 C14 108.8(5) ?
N3 C13 H13 107.3 ?
C18 C13 H13 107.3 ?
C14 C13 H13 107.3 ?
C15 C14 C13 109.9(6) ?
C15 C14 H14A 109.7 ?
C13 C14 H14A 109.7 ?
C15 C14 H14B 109.7 ?
C13 C14 H14B 109.7 ?
H14A C14 H14B 108.2 ?
C16 C15 C14 111.5(7) ?
C16 C15 H15A 109.3 ?
C14 C15 H15A 109.3 ?
C16 C15 H15B 109.3 ?
C14 C15 H15B 109.3 ?
H15A C15 H15B 108.0 ?
C15 C16 C17 112.1(7) ?
C15 C16 H16A 109.2 ?
C17 C16 H16A 109.2 ?
C15 C16 H16B 109.2 ?
C17 C16 H16B 109.2 ?
H16A C16 H16B 107.9 ?
C16 C17 C18 110.9(6) ?
C16 C17 H17A 109.5 ?
C18 C17 H17A 109.5 ?
C16 C17 H17B 109.5 ?
C18 C17 H17B 109.5 ?
H17A C17 H17B 108.0 ?
N4 C18 C13 111.1(5) ?
N4 C18 C17 113.8(5) ?
C13 C18 C17 108.6(5) ?
N4 C18 H18 107.7 ?
C13 C18 H18 107.7 ?
C17 C18 H18 107.7 ?
Si3 C19 H19A 109.5 ?
Si3 C19 H19B 109.5 ?
H19A C19 H19B 109.5 ?
Si3 C19 H19C 109.5 ?
H19A C19 H19C 109.5 ?
H19B C19 H19C 109.5 ?
Si3 C20 H20A 109.5 ?
Si3 C20 H20B 109.5 ?
H20A C20 H20B 109.5 ?
Si3 C20 H20C 109.5 ?
H20A C20 H20C 109.5 ?
H20B C20 H20C 109.5 ?
Si3 C21 H21A 109.5 ?
Si3 C21 H21B 109.5 ?
H21A C21 H21B 109.5 ?
Si3 C21 H21C 109.5 ?
H21A C21 H21C 109.5 ?
H21B C21 H21C 109.5 ?
Si4 C22 H22A 109.5 ?
Si4 C22 H22B 109.5 ?
H22A C22 H22B 109.5 ?
Si4 C22 H22C 109.5 ?
H22A C22 H22C 109.5 ?
H22B C22 H22C 109.5 ?
Si4 C23 H23A 109.5 ?
Si4 C23 H23B 109.5 ?
H23A C23 H23B 109.5 ?
Si4 C23 H23C 109.5 ?
H23A C23 H23C 109.5 ?
H23B C23 H23C 109.5 ?
Si4 C24 H24A 109.5 ?
Si4 C24 H24B 109.5 ?
H24A C24 H24B 109.5 ?
Si4 C24 H24C 109.5 ?
H24A C24 H24C 109.5 ?
H24B C24 H24C 109.5 ?

loop_
_geom_bond_atom_site_label_1
_geom_bond_atom_site_label_2
_geom_bond_site_symmetry_2
_geom_bond_distance
_geom_bond_publ_flag
Zr1 N4 . 2.058(4) yes
Zr1 N2 . 2.064(5) yes
Zr1 N1 . 2.064(5) yes
Zr1 N3 . 2.077(5) yes
Si1 N1 . 1.721(5) ?
Si1 C8 . 1.870(8) ?
Si1 C7 . 1.870(9) ?
Si1 C9 . 1.874(9) ?
Si2 N2 . 1.728(5) ?
Si2 C12 . 1.857(9) ?
Si2 C10 . 1.877(8) ?
Si2 C11 . 1.892(10) ?
Si3 N3 . 1.726(5) ?
Si3 C20 . 1.852(9) ?
Si3 C21 . 1.857(10) ?
Si3 C19 . 1.868(9) ?
Si4 N4 . 1.721(5) ?
Si4 C24 . 1.859(8) ?
Si4 C22 . 1.864(8) ?
Si4 C23 . 1.864(8) ?
N1 C1 . 1.473(7) ?
N2 C6 . 1.488(8) ?
N3 C13 . 1.481(8) ?
N4 C18 . 1.497(7) ?
C1 C2 . 1.521(8) ?
C1 C6 . 1.553(9) ?
C1 H1 . 0.9800 ?
C2 C3 . 1.533(10) ?
C2 H2A . 0.9700 ?
C2 H2B . 0.9700 ?
C3 C4 . 1.505(12) ?
C3 H3A . 0.9700 ?
C3 H3B . 0.9700 ?
C4 C5 . 1.530(11) ?
C4 H4A . 0.9700 ?
C4 H4B . 0.9700 ?
C5 C6 . 1.522(9) ?
C5 H5A . 0.9700 ?
C5 H5B . 0.9700 ?
C6 H6 . 0.9800 ?
C7 H7A . 0.9600 ?
C7 H7B . 0.9600 ?
C7 H7C . 0.9600 ?
C8 H8A . 0.9600 ?
C8 H8B . 0.9600 ?
C8 H8C . 0.9600 ?
C9 H9A . 0.9600 ?
C9 H9B . 0.9600 ?
C9 H9C . 0.9600 ?
C10 H10A . 0.9600 ?
C10 H10B . 0.9600 ?
C10 H10C . 0.9600 ?
C11 H11A . 0.9600 ?
C11 H11B . 0.9600 ?
C11 H11C . 0.9600 ?
C12 H12A . 0.9600 ?
C12 H12B . 0.9600 ?
C12 H12C . 0.9600 ?
C13 C18 . 1.524(9) ?
C13 C14 . 1.554(8) ?
C13 H13 . 0.9800 ?
C14 C15 . 1.522(10) ?
C14 H14A . 0.9700 ?
C14 H14B . 0.9700 ?
C15 C16 . 1.501(12) ?
C15 H15A . 0.9700 ?
C15 H15B . 0.9700 ?
C16 C17 . 1.524(11) ?
C16 H16A . 0.9700 ?
C16 H16B . 0.9700 ?
C17 C18 . 1.527(8) ?
C17 H17A . 0.9700 ?
C17 H17B . 0.9700 ?
C18 H18 . 0.9800 ?
C19 H19A . 0.9600 ?
C19 H19B . 0.9600 ?
C19 H19C . 0.9600 ?
C20 H20A . 0.9600 ?
C20 H20B . 0.9600 ?
C20 H20C . 0.9600 ?
C21 H21A . 0.9600 ?
C21 H21B . 0.9600 ?
C21 H21C . 0.9600 ?
C22 H22A . 0.9600 ?
C22 H22B . 0.9600 ?
C22 H22C . 0.9600 ?
C23 H23A . 0.9600 ?
C23 H23B . 0.9600 ?
C23 H23C . 0.9600 ?
C24 H24A . 0.9600 ?
C24 H24B . 0.9600 ?
C24 H24C . 0.9600 ?

loop_
_geom_torsion_atom_site_label_1
_geom_torsion_atom_site_label_2
_geom_torsion_atom_site_label_3
_geom_torsion_atom_site_label_4
_geom_torsion
_geom_torsion_publ_flag
C8 Si1 N1 C1 76.0(6) ?
C7 Si1 N1 C1 -47.6(6) ?
C9 Si1 N1 C1 -166.1(5) ?
C8 Si1 N1 Zr1 -119.5(5) ?
C7 Si1 N1 Zr1 116.9(5) ?
C9 Si1 N1 Zr1 -1.6(5) ?
N4 Zr1 N1 C1 112.9(4) ?
N2 Zr1 N1 C1 -10.2(4) yes
N3 Zr1 N1 C1 -137.8(3) ?
N4 Zr1 N1 Si1 -53.8(4) ?
N2 Zr1 N1 Si1 -176.9(3) ?
N3 Zr1 N1 Si1 55.5(4) ?
C12 Si2 N2 C6 -168.6(5) ?
C10 Si2 N2 C6 -50.6(6) ?
C11 Si2 N2 C6 74.4(7) ?
C12 Si2 N2 Zr1 -6.4(5) ?
C10 Si2 N2 Zr1 111.7(5) ?
C11 Si2 N2 Zr1 -123.4(5) ?
N4 Zr1 N2 C6 -140.0(4) ?
N1 Zr1 N2 C6 -12.9(4) yes
N3 Zr1 N2 C6 113.4(4) ?
N4 Zr1 N2 Si2 55.2(4) ?
N1 Zr1 N2 Si2 -177.8(4) ?
N3 Zr1 N2 Si2 -51.4(4) ?
C20 Si3 N3 C13 77.3(6) ?
C21 Si3 N3 C13 -166.4(6) ?
C19 Si3 N3 C13 -47.4(6) ?
C20 Si3 N3 Zr1 -120.5(5) ?
C21 Si3 N3 Zr1 -4.2(5) ?
C19 Si3 N3 Zr1 114.7(5) ?
N4 Zr1 N3 C13 -13.0(4) yes
N2 Zr1 N3 C13 110.0(4) ?
N1 Zr1 N3 C13 -141.0(3) ?
N4 Zr1 N3 Si3 -178.1(4) ?
N2 Zr1 N3 Si3 -55.2(4) ?
N1 Zr1 N3 Si3 53.8(4) ?
C24 Si4 N4 C18 76.3(6) ?
C22 Si4 N4 C18 -48.0(6) ?
C23 Si4 N4 C18 -165.7(5) ?
C24 Si4 N4 Zr1 -120.0(4) ?
C22 Si4 N4 Zr1 115.7(4) ?
C23 Si4 N4 Zr1 -2.0(5) ?
N2 Zr1 N4 C18 -137.1(3) ?
N1 Zr1 N4 C18 116.0(4) ?
N3 Zr1 N4 C18 -10.5(4) yes
N2 Zr1 N4 Si4 56.9(4) ?
N1 Zr1 N4 Si4 -50.0(4) ?
N3 Zr1 N4 Si4 -176.5(3) ?
Si1 N1 C1 C2 -37.8(7) ?
Zr1 N1 C1 C2 155.4(5) ?
Si1 N1 C1 C6 -162.2(4) ?
Zr1 N1 C1 C6 31.0(5) ?
N1 C1 C2 C3 175.6(6) ?
C6 C1 C2 C3 -58.2(8) ?
C1 C2 C3 C4 55.0(9) ?
C2 C3 C4 C5 -52.8(9) ?
C3 C4 C5 C6 55.8(9) ?
Si2 N2 C6 C5 -37.4(8) ?
Zr1 N2 C6 C5 157.7(5) ?
Si2 N2 C6 C1 -162.2(4) ?
Zr1 N2 C6 C1 32.9(6) ?
C4 C5 C6 N2 175.0(6) ?
C4 C5 C6 C1 -59.2(8) ?
N1 C1 C6 N2 -44.0(7) yes
C2 C1 C6 N2 -172.0(5) ?
N1 C1 C6 C5 -171.7(5) ?
C2 C1 C6 C5 60.3(7) ?
Si3 N3 C13 C18 -160.6(4) ?
Zr1 N3 C13 C18 34.5(5) ?
Si3 N3 C13 C14 -36.6(8) ?
Zr1 N3 C13 C14 158.5(5) ?
N3 C13 C14 C15 173.7(6) ?
C18 C13 C14 C15 -60.3(8) ?
C13 C14 C15 C16 55.9(9) ?
C14 C15 C16 C17 -53.6(10) ?
C15 C16 C17 C18 55.5(10) ?
Si4 N4 C18 C13 -161.8(4) ?
Zr1 N4 C18 C13 31.9(5) ?
Si4 N4 C18 C17 -39.0(7) ?
Zr1 N4 C18 C17 154.8(5) ?
N3 C13 C18 N4 -45.9(7) yes
C14 C13 C18 N4 -172.5(5) ?
N3 C13 C18 C17 -171.8(5) ?
C14 C13 C18 C17 61.7(7) ?
C16 C17 C18 N4 176.3(6) ?
C16 C17 C18 C13 -59.4(8) ?

loop_
_cod_related_entry_id
_cod_related_entry_database
_cod_related_entry_code
1 ChemSpider 24731757
